data_4086941
loop_
_publ_author_name
'Bai, Wei'
'Lee, Ka-Ho'
'Hung, Wai Yiu'
'Sung, Herman H. Y.'
'Williams, Ian D.'
'Lin, Zhenyang'
'Jia, Guochen'

_publ_section_title
;
 Reactions of Osmium Carbyne Complexes OsCl3(\\tb CR)(PPh3)2 (R =
 CH&#x2550;CPh2, CH2Ar) with Bromine and Hydrogen Peroxide
;
_journal_issue 3
_journal_name_full Organometallics
_journal_page_first 657
_journal_paper_doi 10.1021/acs.organomet.6b00860
_journal_volume 36
_journal_year 2017
_chemical_formula_moiety 'C44 H35 Cl3 O Os P2, C4 H10 O'
_chemical_formula_sum 'C48 H45 Cl3 O2 Os P2'
_chemical_formula_weight 1012.33
_space_group_crystal_system monoclinic
_space_group_IT_number 14
_space_group_name_Hall '-P 2ybc'
_space_group_name_H-M_alt 'P 1 21/c 1'
_symmetry_space_group_name_Hall '-P 2ybc'
_symmetry_space_group_name_H-M 'P 1 21/c 1'
_atom_sites_solution_hydrogens geom
_atom_sites_solution_primary dual
_audit_creation_date 2016-11-01
_audit_creation_method
;
Olex2 1.2
(compiled 2016.09.09 svn.r3337 for OlexSys, GUI svn.r5227)
;
_cell_angle_alpha 90
_cell_angle_beta 94.7520(10)
_cell_angle_gamma 90
_cell_formula_units_Z 4
_cell_length_a 10.36250(10)
_cell_length_b 18.2899(2)
_cell_length_c 22.6189(3)
_cell_measurement_reflns_used 17035
_cell_measurement_temperature 173
_cell_measurement_theta_max 71.7490
_cell_measurement_theta_min 9.8870
_cell_volume 4272.20(8)
_computing_molecular_graphics 'Olex2 (Dolomanov et al., 2009)'
_computing_publication_material 'Olex2 (Dolomanov et al., 2009)'
_computing_structure_refinement 'ShelXL (Sheldrick, 2015)'
_computing_structure_solution 'ShelXT (Sheldrick, 2015)'
_diffrn_ambient_temperature 173
_diffrn_detector 'CCD plate'
_diffrn_detector_type Sapphire3
_diffrn_measured_fraction_theta_full 0.987
_diffrn_measured_fraction_theta_max 0.987
_diffrn_measurement_device 'kappa diffractometer'
_diffrn_measurement_device_type OD_CuKa
_diffrn_measurement_method '\w scans'
_diffrn_radiation_monochromator mirror
_diffrn_radiation_probe x-ray
_diffrn_radiation_type CuK\a
_diffrn_radiation_wavelength 1.54178
_diffrn_reflns_av_R_equivalents 0.0431
_diffrn_reflns_av_unetI/netI 0.0280
_diffrn_reflns_limit_h_max 12
_diffrn_reflns_limit_h_min -12
_diffrn_reflns_limit_k_max 16
_diffrn_reflns_limit_k_min -21
_diffrn_reflns_limit_l_max 27
_diffrn_reflns_limit_l_min -26
_diffrn_reflns_number 36057
_diffrn_reflns_theta_full 66.500
_diffrn_reflns_theta_max 66.997
_diffrn_reflns_theta_min 10.111
_diffrn_source 'sealed X-ray tube'
_diffrn_source_current 35
_diffrn_source_power 1.75
_diffrn_source_target Cu
_diffrn_source_type 'Enhance Ultra (Cu) X-ray Source'
_diffrn_source_voltage 50
_exptl_absorpt_coefficient_mu 8.373
_exptl_absorpt_correction_T_max 1.00000
_exptl_absorpt_correction_T_min 0.46729
_exptl_absorpt_correction_type multi-scan
_exptl_absorpt_process_details
;
CrysAlisPro, Agilent Technologies,
Version 1.171.37.35h (release 09-02-2015 CrysAlis171 .NET)
(compiled Feb  9 2015,16:26:32)
Empirical absorption correction using spherical harmonics,
 implemented in SCALE3 ABSPACK scaling algorithm.
;
_exptl_crystal_colour yellow
_exptl_crystal_density_diffrn 1.574
_exptl_crystal_description block
_exptl_crystal_F_000 2024
_exptl_crystal_size_max 0.2
_exptl_crystal_size_mid 0.15
_exptl_crystal_size_min 0.12
_refine_diff_density_max 2.339
_refine_diff_density_min -1.220
_refine_diff_density_rms 0.106
_refine_ls_extinction_method none
_refine_ls_goodness_of_fit_ref 1.003
_refine_ls_hydrogen_treatment constr
_refine_ls_matrix_type full
_refine_ls_number_parameters 500
_refine_ls_number_reflns 7513
_refine_ls_number_restraints 10
_refine_ls_restrained_S_all 1.009
_refine_ls_R_factor_all 0.0405
_refine_ls_R_factor_gt 0.0371
_refine_ls_shift/su_max 0.002
_refine_ls_shift/su_mean 0.000
_refine_ls_structure_factor_coef Fsqd
_refine_ls_weighting_details 'w=1/[\s^2^(Fo^2^)+(0.0540P)^2^+14.2920P] where P=(Fo^2^+2Fc^2^)/3'
_refine_ls_weighting_scheme calc
_refine_ls_wR_factor_gt 0.0966
_refine_ls_wR_factor_ref 0.0989
_reflns_number_gt 6919
_reflns_number_total 7513
_reflns_threshold_expression 'I > 2\s(I)'
_cod_data_source_file om6b00860_si_002.cif
_cod_data_source_block complex13
_cod_depositor_comments 'Adding full bibliography for 4086939--4086941.cif.'
_cod_database_code 4086941
_shelx_space_group_comment
;
The symmetry employed for this shelxl refinement is uniquely defined
by the following loop, which should always be used as a source of
symmetry information in preference to the above space-group names.
They are only intended as comments.
;
_olex2_refinement_description
;
1. Fixed Uiso
 At 1.2 times of:
  All C(H) groups
2. Restrained distances
 C5A-C4A = C1A-C2A = C1S-C2S = C4S-C5S
 1.52 with sigma of 0.02
 O3S-C4S \\sim O3A-C4A \\sim O3S-C2S \\sim O3A-C2A
 with sigma of 0.02
3. Others
 Fixed Sof: C1S(0.75) C2S(0.5) O3S(0.6) C4S(0.5) C5S(0.5) C1A(0.25) C2A(0.5)
 O3A(0.4) C4A(0.5) C5A(0.5)
4.a Aromatic/amide H refined with riding coordinates:
 C4(H4), C5(H5), C6(H6), C7(H7), C8(H8), C12(H12), C13(H13), C14(H14),
 C15(H15), C16(H16), C22(H22), C23(H23), C24(H24), C25(H25), C26(H26), C32(H32),
  C33(H33), C34(H34), C35(H35), C36(H36), C42(H42), C43(H43), C44(H44),
 C45(H45), C46(H46), C52(H52), C53(H53), C54(H54), C55(H55), C56(H56), C62(H62),
  C63(H63), C64(H64), C65(H65), C66(H66)
;
_shelx_shelxl_version_number 2014/7
_olex2_submission_special_instructions 'No special instructions were received'

loop_
_space_group_symop_operation_xyz
'x, y, z'
'-x, y+1/2, -z+1/2'
'-x, -y, -z'
'x, -y-1/2, z-1/2'

loop_
_atom_site_label
_atom_site_type_symbol
_atom_site_fract_x
_atom_site_fract_y
_atom_site_fract_z
_atom_site_U_iso_or_equiv
_atom_site_adp_type
_atom_site_occupancy
_atom_site_site_symmetry_order
_atom_site_calc_flag
_atom_site_refinement_flags_posn
_atom_site_refinement_flags_occupancy
_atom_site_disorder_assembly
_atom_site_disorder_group
Os1 Os 0.73169(2) 0.09992(2) 0.30192(2) 0.02485(8) Uani 1 1 d . . . .
Cl1 Cl 0.53827(10) 0.02935(6) 0.28832(5) 0.0335(2) Uani 1 1 d . . . .
Cl2 Cl 0.81244(14) -0.00200(7) 0.36523(6) 0.0513(3) Uani 1 1 d . . . .
Cl3 Cl 0.93990(10) 0.15250(6) 0.32603(5) 0.0350(2) Uani 1 1 d . . . .
P1 P 0.65670(11) 0.16239(6) 0.38937(5) 0.0315(2) Uani 1 1 d . . . .
P2 P 0.80832(10) 0.03857(6) 0.21498(5) 0.0267(2) Uani 1 1 d . . . .
O1 O 0.4900(3) 0.2282(2) 0.2177(2) 0.0529(10) Uani 1 1 d . . . .
C1 C 0.6742(4) 0.1729(2) 0.2586(2) 0.0292(9) Uani 1 1 d . . . .
C2 C 0.6072(5) 0.2331(2) 0.2243(2) 0.0338(10) Uani 1 1 d . . . .
C3 C 0.6846(5) 0.2925(3) 0.2017(2) 0.0359(10) Uani 1 1 d . . . .
C4 C 0.6204(6) 0.3503(3) 0.1714(3) 0.0453(12) Uani 1 1 d . . . .
H4 H 0.5285 0.3506 0.1660 0.054 Uiso 1 1 calc R . . .
C5 C 0.6906(7) 0.4069(3) 0.1495(3) 0.0531(15) Uani 1 1 d . . . .
H5 H 0.6471 0.4459 0.1284 0.064 Uiso 1 1 calc R . . .
C6 C 0.8249(7) 0.4069(3) 0.1583(3) 0.0504(14) Uani 1 1 d . . . .
H6 H 0.8733 0.4455 0.1428 0.060 Uiso 1 1 calc R . . .
C7 C 0.8887(6) 0.3505(3) 0.1898(3) 0.0470(13) Uani 1 1 d . . . .
H7 H 0.9804 0.3512 0.1966 0.056 Uiso 1 1 calc R . . .
C8 C 0.8186(5) 0.2929(3) 0.2113(2) 0.0378(11) Uani 1 1 d . . . .
H8 H 0.8622 0.2541 0.2326 0.045 Uiso 1 1 calc R . . .
C11 C 0.6268(5) 0.2594(3) 0.3722(2) 0.0346(10) Uani 1 1 d . . . .
C12 C 0.5104(6) 0.2949(3) 0.3793(2) 0.0465(12) Uani 1 1 d . . . .
H12 H 0.4389 0.2683 0.3919 0.056 Uiso 1 1 calc R . . .
C13 C 0.4986(6) 0.3693(3) 0.3678(3) 0.0537(14) Uani 1 1 d . . . .
H13 H 0.4190 0.3933 0.3728 0.064 Uiso 1 1 calc R . . .
C14 C 0.6010(7) 0.4085(3) 0.3493(3) 0.0520(15) Uani 1 1 d . . . .
H14 H 0.5918 0.4592 0.3408 0.062 Uiso 1 1 calc R . . .
C15 C 0.7176(6) 0.3738(3) 0.3430(3) 0.0538(14) Uani 1 1 d . . . .
H15 H 0.7891 0.4008 0.3308 0.065 Uiso 1 1 calc R . . .
C16 C 0.7304(5) 0.2996(3) 0.3545(3) 0.0447(12) Uani 1 1 d . . . .
H16 H 0.8108 0.2761 0.3501 0.054 Uiso 1 1 calc R . . .
C21 C 0.7653(5) 0.1713(3) 0.4568(2) 0.0438(12) Uani 1 1 d . . . .
C22 C 0.7326(9) 0.2276(4) 0.4966(3) 0.078(2) Uani 1 1 d . . . .
H22 H 0.6555 0.2552 0.4884 0.094 Uiso 1 1 calc R . . .
C23 C 0.8123(10) 0.2421(5) 0.5467(3) 0.083(2) Uani 1 1 d . . . .
H23 H 0.7885 0.2767 0.5751 0.099 Uiso 1 1 calc R . . .
C24 C 0.9286(9) 0.2046(5) 0.5546(4) 0.088(3) Uani 1 1 d . . . .
H24 H 0.9910 0.2198 0.5853 0.106 Uiso 1 1 calc R . . .
C25 C 0.9571(7) 0.1465(7) 0.5197(4) 0.102(4) Uani 1 1 d . . . .
H25 H 1.0323 0.1177 0.5291 0.123 Uiso 1 1 calc R . . .
C26 C 0.8714(7) 0.1306(5) 0.4692(3) 0.079(2) Uani 1 1 d . . . .
H26 H 0.8893 0.0909 0.4441 0.095 Uiso 1 1 calc R . . .
C31 C 0.5045(5) 0.1283(3) 0.4129(2) 0.0380(11) Uani 1 1 d . . . .
C32 C 0.4959(6) 0.0975(3) 0.4688(3) 0.0493(14) Uani 1 1 d . . . .
H32 H 0.5703 0.0953 0.4963 0.059 Uiso 1 1 calc R . . .
C33 C 0.3783(7) 0.0700(4) 0.4844(3) 0.0642(18) Uani 1 1 d . . . .
H33 H 0.3733 0.0480 0.5222 0.077 Uiso 1 1 calc R . . .
C34 C 0.2703(7) 0.0742(3) 0.4459(4) 0.0643(19) Uani 1 1 d . . . .
H34 H 0.1904 0.0558 0.4574 0.077 Uiso 1 1 calc R . . .
C35 C 0.2755(6) 0.1047(3) 0.3906(3) 0.0538(16) Uani 1 1 d . . . .
H35 H 0.1997 0.1078 0.3641 0.065 Uiso 1 1 calc R . . .
C36 C 0.3930(5) 0.1308(3) 0.3740(3) 0.0428(12) Uani 1 1 d . . . .
H36 H 0.3975 0.1507 0.3354 0.051 Uiso 1 1 calc R . . .
C41 C 0.7116(5) 0.0596(2) 0.1451(2) 0.0334(10) Uani 1 1 d . . . .
C42 C 0.7668(6) 0.0506(3) 0.0912(2) 0.0498(13) Uani 1 1 d . . . .
H42 H 0.8550 0.0366 0.0910 0.060 Uiso 1 1 calc R . . .
C43 C 0.6935(7) 0.0621(4) 0.0384(3) 0.0637(17) Uani 1 1 d . . . .
H43 H 0.7314 0.0557 0.0019 0.076 Uiso 1 1 calc R . . .
C44 C 0.5656(7) 0.0829(4) 0.0382(3) 0.0612(17) Uani 1 1 d . . . .
H44 H 0.5156 0.0911 0.0017 0.073 Uiso 1 1 calc R . . .
C45 C 0.5101(6) 0.0919(3) 0.0914(3) 0.0540(15) Uani 1 1 d . . . .
H45 H 0.4218 0.1060 0.0913 0.065 Uiso 1 1 calc R . . .
C46 C 0.5824(5) 0.0804(3) 0.1445(2) 0.0394(11) Uani 1 1 d . . . .
H46 H 0.5439 0.0867 0.1809 0.047 Uiso 1 1 calc R . . .
C51 C 0.8186(4) -0.0613(2) 0.2131(2) 0.0325(10) Uani 1 1 d . . . .
C52 C 0.8960(5) -0.0944(3) 0.1736(3) 0.0428(12) Uani 1 1 d . . . .
H52 H 0.9454 -0.0651 0.1492 0.051 Uiso 1 1 calc R . . .
C53 C 0.9015(6) -0.1702(3) 0.1697(3) 0.0496(13) Uani 1 1 d . . . .
H53 H 0.9539 -0.1925 0.1422 0.059 Uiso 1 1 calc R . . .
C54 C 0.8315(5) -0.2130(3) 0.2055(3) 0.0491(14) Uani 1 1 d . . . .
H54 H 0.8369 -0.2648 0.2034 0.059 Uiso 1 1 calc R . . .
C55 C 0.7537(5) -0.1806(3) 0.2443(3) 0.0467(13) Uani 1 1 d . . . .
H55 H 0.7039 -0.2102 0.2684 0.056 Uiso 1 1 calc R . . .
C56 C 0.7472(5) -0.1050(3) 0.2487(3) 0.0394(12) Uani 1 1 d . . . .
H56 H 0.6940 -0.0831 0.2760 0.047 Uiso 1 1 calc R . . .
C61 C 0.9710(4) 0.0685(2) 0.2034(2) 0.0310(9) Uani 1 1 d . . . .
C62 C 1.0752(5) 0.0324(3) 0.2331(2) 0.0404(11) Uani 1 1 d . . . .
H62 H 1.0600 -0.0101 0.2557 0.049 Uiso 1 1 calc R . . .
C63 C 1.2009(5) 0.0574(3) 0.2304(3) 0.0491(13) Uani 1 1 d . . . .
H63 H 1.2715 0.0318 0.2503 0.059 Uiso 1 1 calc R . . .
C64 C 1.2224(5) 0.1195(3) 0.1985(3) 0.0531(15) Uani 1 1 d . . . .
H64 H 1.3083 0.1370 0.1966 0.064 Uiso 1 1 calc R . . .
C65 C 1.1215(6) 0.1566(3) 0.1695(3) 0.0510(14) Uani 1 1 d . . . .
H65 H 1.1378 0.1996 0.1478 0.061 Uiso 1 1 calc R . . .
C66 C 0.9942(5) 0.1316(3) 0.1716(2) 0.0393(11) Uani 1 1 d . . . .
H66 H 0.9243 0.1576 0.1514 0.047 Uiso 1 1 calc R . . .
C1S C 0.0575(16) 0.1027(8) -0.0003(7) 0.104(4) Uiso 0.75 1 d D P A 2
C2S C 0.1638(15) 0.1555(7) -0.0124(6) 0.063(3) Uiso 0.5 1 d D P A 2
O3S O 0.2222(8) 0.1919(5) 0.0375(4) 0.071(2) Uiso 0.6 1 d D P A 2
C4S C 0.3118(13) 0.2470(7) 0.0243(6) 0.056(3) Uiso 0.5 1 d D P A 2
C5S C 0.3472(13) 0.2785(8) 0.0812(6) 0.051(3) Uiso 0.5 1 d D P A 2
C1A C 0.123(4) 0.110(3) 0.007(2) 0.112(15) Uiso 0.25 1 d D P B 1
C2A C 0.2370(14) 0.1532(7) -0.0127(5) 0.054(3) Uiso 0.5 1 d D P B 1
O3A O 0.2743(15) 0.2263(8) 0.0072(6) 0.083(4) Uiso 0.4 1 d D P B 1
C4A C 0.3333(13) 0.2575(7) 0.0656(6) 0.052(3) Uiso 0.5 1 d D P B 1
C5A C 0.2763(14) 0.3217(8) 0.0986(6) 0.065(3) Uiso 0.5 1 d D P B 1

loop_
_atom_site_aniso_label
_atom_site_aniso_U_11
_atom_site_aniso_U_22
_atom_site_aniso_U_33
_atom_site_aniso_U_23
_atom_site_aniso_U_13
_atom_site_aniso_U_12
Os1 0.02132(12) 0.01724(12) 0.03577(13) 0.00076(7) 0.00104(8) -0.00075(6)
Cl1 0.0256(5) 0.0264(5) 0.0489(6) -0.0035(4) 0.0043(4) -0.0051(4)
Cl2 0.0571(8) 0.0328(6) 0.0606(8) 0.0131(6) -0.0163(6) -0.0004(5)
Cl3 0.0245(5) 0.0302(6) 0.0499(6) -0.0076(4) 0.0013(4) -0.0045(4)
P1 0.0342(6) 0.0240(6) 0.0361(6) -0.0006(4) 0.0021(5) -0.0015(4)
P2 0.0238(5) 0.0169(5) 0.0393(6) 0.0002(4) 0.0022(4) 0.0001(4)
O1 0.0285(19) 0.036(2) 0.094(3) 0.0159(19) 0.0042(18) 0.0067(15)
C1 0.021(2) 0.022(2) 0.044(2) -0.0039(18) 0.0026(18) -0.0010(16)
C2 0.033(2) 0.022(2) 0.047(3) 0.0028(19) 0.004(2) 0.0047(18)
C3 0.041(3) 0.022(2) 0.046(3) 0.0017(19) 0.005(2) 0.0017(19)
C4 0.046(3) 0.028(3) 0.062(3) 0.010(2) 0.008(2) 0.008(2)
C5 0.071(4) 0.026(3) 0.063(4) 0.011(2) 0.008(3) 0.005(2)
C6 0.071(4) 0.028(3) 0.053(3) 0.004(2) 0.013(3) -0.010(2)
C7 0.048(3) 0.033(3) 0.059(3) 0.002(2) 0.004(3) -0.009(2)
C8 0.040(3) 0.029(3) 0.045(3) 0.005(2) 0.004(2) 0.000(2)
C11 0.044(3) 0.023(2) 0.037(2) -0.0019(18) 0.005(2) 0.0015(19)
C12 0.051(3) 0.035(3) 0.055(3) -0.005(2) 0.012(3) 0.003(2)
C13 0.063(4) 0.036(3) 0.062(4) -0.007(3) 0.006(3) 0.013(3)
C14 0.077(4) 0.027(3) 0.052(3) 0.000(2) 0.006(3) 0.008(3)
C15 0.062(4) 0.028(3) 0.073(4) 0.000(3) 0.014(3) -0.003(2)
C16 0.046(3) 0.030(3) 0.060(3) -0.004(2) 0.011(2) 0.001(2)
C21 0.054(3) 0.044(3) 0.032(2) 0.002(2) -0.005(2) -0.016(2)
C22 0.122(7) 0.052(4) 0.056(4) -0.009(3) -0.022(4) 0.013(4)
C23 0.112(7) 0.072(5) 0.062(4) -0.014(4) -0.011(4) -0.007(5)
C24 0.080(5) 0.111(7) 0.070(5) -0.026(5) -0.011(4) -0.029(5)
C25 0.048(4) 0.198(12) 0.060(4) -0.017(6) 0.002(3) 0.012(5)
C26 0.057(4) 0.134(7) 0.045(3) -0.024(4) -0.004(3) 0.025(4)
C31 0.042(3) 0.023(2) 0.051(3) -0.004(2) 0.012(2) 0.003(2)
C32 0.057(4) 0.035(3) 0.058(3) 0.006(2) 0.020(3) 0.006(2)
C33 0.073(5) 0.049(4) 0.076(4) 0.015(3) 0.041(4) 0.007(3)
C34 0.053(4) 0.037(3) 0.109(6) -0.001(3) 0.040(4) 0.003(3)
C35 0.039(3) 0.036(3) 0.089(5) -0.016(3) 0.017(3) 0.001(2)
C36 0.040(3) 0.030(3) 0.060(3) -0.007(2) 0.013(2) 0.001(2)
C41 0.038(3) 0.022(2) 0.039(2) -0.0013(18) -0.0066(19) -0.0029(18)
C42 0.056(3) 0.053(3) 0.041(3) -0.008(2) 0.006(2) 0.000(3)
C43 0.084(5) 0.068(4) 0.039(3) 0.000(3) -0.001(3) -0.011(4)
C44 0.078(5) 0.054(4) 0.046(3) 0.007(3) -0.023(3) -0.008(3)
C45 0.054(4) 0.049(3) 0.056(4) 0.010(3) -0.016(3) 0.000(3)
C46 0.039(3) 0.033(3) 0.045(3) 0.004(2) 0.000(2) 0.003(2)
C51 0.028(2) 0.018(2) 0.051(3) -0.0042(19) -0.0016(19) 0.0008(17)
C52 0.046(3) 0.026(3) 0.057(3) -0.005(2) 0.010(2) 0.001(2)
C53 0.046(3) 0.032(3) 0.072(4) -0.012(3) 0.009(3) 0.007(2)
C54 0.040(3) 0.019(2) 0.088(4) -0.006(2) -0.002(3) 0.001(2)
C55 0.032(3) 0.021(2) 0.088(4) 0.002(2) 0.007(3) -0.0031(19)
C56 0.026(2) 0.025(2) 0.067(3) 0.002(2) 0.002(2) -0.0004(18)
C61 0.027(2) 0.024(2) 0.042(2) -0.0044(18) 0.0082(18) -0.0028(17)
C62 0.031(2) 0.031(3) 0.059(3) 0.001(2) 0.004(2) 0.001(2)
C63 0.028(3) 0.040(3) 0.079(4) -0.009(3) 0.004(2) 0.000(2)
C64 0.031(3) 0.049(3) 0.082(4) -0.019(3) 0.020(3) -0.015(2)
C65 0.045(3) 0.040(3) 0.070(4) 0.000(3) 0.015(3) -0.017(2)
C66 0.039(3) 0.031(3) 0.049(3) 0.001(2) 0.006(2) -0.006(2)

loop_
_atom_type_symbol
_atom_type_description
_atom_type_scat_dispersion_real
_atom_type_scat_dispersion_imag
_atom_type_scat_source
C C 0.0181 0.0091 'International Tables Vol C Tables 4.2.6.8 and 6.1.1.4'
H H 0.0000 0.0000 'International Tables Vol C Tables 4.2.6.8 and 6.1.1.4'
Cl Cl 0.3639 0.7018 'International Tables Vol C Tables 4.2.6.8 and 6.1.1.4'
O O 0.0492 0.0322 'International Tables Vol C Tables 4.2.6.8 and 6.1.1.4'
Os Os -4.9801 6.2216 'International Tables Vol C Tables 4.2.6.8 and 6.1.1.4'
P P 0.2955 0.4335 'International Tables Vol C Tables 4.2.6.8 and 6.1.1.4'

loop_
_geom_angle_atom_site_label_1
_geom_angle_atom_site_label_2
_geom_angle_atom_site_label_3
_geom_angle
Cl1 Os1 Cl2 84.63(4)
Cl1 Os1 Cl3 169.72(4)
Cl1 Os1 P1 92.12(4)
Cl1 Os1 P2 88.47(4)
Cl2 Os1 P1 89.93(5)
Cl3 Os1 Cl2 85.10(4)
Cl3 Os1 P1 88.22(4)
Cl3 Os1 P2 91.20(4)
P2 Os1 Cl2 90.17(4)
P2 Os1 P1 179.40(4)
C1 Os1 Cl1 95.66(14)
C1 Os1 Cl2 178.75(15)
C1 Os1 Cl3 94.61(14)
C1 Os1 P1 88.85(15)
C1 Os1 P2 91.05(15)
C11 P1 Os1 109.72(15)
C21 P1 Os1 119.9(2)
C21 P1 C11 99.9(2)
C31 P1 Os1 114.54(16)
C31 P1 C11 105.0(2)
C31 P1 C21 106.0(2)
C41 P2 Os1 113.81(16)
C51 P2 Os1 119.89(16)
C51 P2 C41 102.5(2)
C61 P2 Os1 110.13(15)
C61 P2 C41 105.1(2)
C61 P2 C51 104.0(2)
C2 C1 Os1 172.1(4)
O1 C2 C1 115.5(4)
O1 C2 C3 125.5(4)
C3 C2 C1 119.0(4)
C4 C3 C2 118.6(5)
C8 C3 C2 121.2(4)
C8 C3 C4 120.1(5)
C3 C4 H4 120.0
C5 C4 C3 120.0(5)
C5 C4 H4 120.0
C4 C5 H5 120.1
C4 C5 C6 119.9(5)
C6 C5 H5 120.1
C5 C6 H6 119.9
C7 C6 C5 120.2(5)
C7 C6 H6 119.9
C6 C7 H7 119.9
C6 C7 C8 120.1(5)
C8 C7 H7 119.9
C3 C8 C7 119.6(5)
C3 C8 H8 120.2
C7 C8 H8 120.2
C12 C11 P1 124.0(4)
C16 C11 P1 116.9(4)
C16 C11 C12 119.0(5)
C11 C12 H12 120.0
C13 C12 C11 119.9(5)
C13 C12 H12 120.0
C12 C13 H13 119.7
C14 C13 C12 120.7(6)
C14 C13 H13 119.7
C13 C14 H14 120.2
C13 C14 C15 119.6(5)
C15 C14 H14 120.2
C14 C15 H15 119.9
C14 C15 C16 120.1(6)
C16 C15 H15 119.9
C11 C16 H16 119.7
C15 C16 C11 120.6(5)
C15 C16 H16 119.7
C22 C21 P1 115.4(5)
C26 C21 P1 124.3(5)
C26 C21 C22 120.3(6)
C21 C22 H22 119.9
C23 C22 C21 120.1(8)
C23 C22 H22 119.9
C22 C23 H23 121.0
C22 C23 C24 118.0(8)
C24 C23 H23 121.0
C23 C24 H24 118.8
C25 C24 C23 122.4(7)
C25 C24 H24 118.8
C24 C25 H25 120.9
C24 C25 C26 118.2(8)
C26 C25 H25 120.9
C21 C26 C25 120.2(8)
C21 C26 H26 119.9
C25 C26 H26 119.9
C32 C31 P1 121.9(4)
C32 C31 C36 118.3(5)
C36 C31 P1 119.8(4)
C31 C32 H32 120.0
C33 C32 C31 120.0(6)
C33 C32 H32 120.0
C32 C33 H33 119.7
C34 C33 C32 120.5(6)
C34 C33 H33 119.7
C33 C34 H34 119.6
C33 C34 C35 120.8(6)
C35 C34 H34 119.6
C34 C35 H35 120.4
C34 C35 C36 119.2(6)
C36 C35 H35 120.4
C31 C36 H36 119.5
C35 C36 C31 121.1(6)
C35 C36 H36 119.5
C42 C41 P2 119.4(4)
C46 C41 P2 121.3(4)
C46 C41 C42 119.2(5)
C41 C42 H42 119.9
C43 C42 C41 120.1(6)
C43 C42 H42 119.9
C42 C43 H43 119.8
C42 C43 C44 120.4(6)
C44 C43 H43 119.8
C43 C44 H44 120.1
C43 C44 C45 119.8(6)
C45 C44 H44 120.1
C44 C45 H45 119.9
C46 C45 C44 120.3(6)
C46 C45 H45 119.9
C41 C46 H46 119.9
C45 C46 C41 120.2(5)
C45 C46 H46 119.9
C52 C51 P2 119.2(4)
C52 C51 C56 119.1(4)
C56 C51 P2 121.7(4)
C51 C52 H52 119.8
C51 C52 C53 120.3(5)
C53 C52 H52 119.8
C52 C53 H53 119.9
C54 C53 C52 120.2(5)
C54 C53 H53 119.9
C53 C54 H54 120.1
C55 C54 C53 119.8(5)
C55 C54 H54 120.1
C54 C55 H55 119.7
C54 C55 C56 120.6(5)
C56 C55 H55 119.7
C51 C56 H56 120.0
C55 C56 C51 120.0(5)
C55 C56 H56 120.0
C62 C61 P2 118.7(4)
C62 C61 C66 118.9(4)
C66 C61 P2 121.9(4)
C61 C62 H62 119.5
C63 C62 C61 121.1(5)
C63 C62 H62 119.5
C62 C63 H63 120.3
C64 C63 C62 119.3(5)
C64 C63 H63 120.3
C63 C64 H64 119.6
C65 C64 C63 120.8(5)
C65 C64 H64 119.6
C64 C65 H65 119.8
C64 C65 C66 120.5(5)
C66 C65 H65 119.8
C61 C66 C65 119.5(5)
C61 C66 H66 120.3
C65 C66 H66 120.3
O3S C2S C1S 115.5(12)
C2S O3S C4S 114.4(10)
O3S C4S C5S 102.7(11)
O3A C2A C1A 125(2)
C2A O3A C4A 133.8(12)
O3A C4A C5A 124.5(12)

loop_
_geom_bond_atom_site_label_1
_geom_bond_atom_site_label_2
_geom_bond_distance
Os1 Cl1 2.3824(10)
Os1 Cl2 2.4550(12)
Os1 Cl3 2.3838(10)
Os1 P1 2.4650(12)
Os1 P2 2.4527(11)
Os1 C1 1.732(4)
P1 C11 1.838(5)
P1 C21 1.827(5)
P1 C31 1.816(5)
P2 C41 1.841(5)
P2 C51 1.831(4)
P2 C61 1.812(4)
O1 C2 1.214(6)
C1 C2 1.485(6)
C2 C3 1.468(7)
C3 C4 1.397(7)
C3 C8 1.388(7)
C4 H4 0.9500
C4 C5 1.382(8)
C5 H5 0.9500
C5 C6 1.389(9)
C6 H6 0.9500
C6 C7 1.389(8)
C7 H7 0.9500
C7 C8 1.389(7)
C8 H8 0.9500
C11 C12 1.390(7)
C11 C16 1.388(7)
C12 H12 0.9500
C12 C13 1.389(8)
C13 H13 0.9500
C13 C14 1.375(9)
C14 H14 0.9500
C14 C15 1.383(9)
C15 H15 0.9500
C15 C16 1.384(8)
C16 H16 0.9500
C21 C22 1.427(9)
C21 C26 1.338(9)
C22 H22 0.9500
C22 C23 1.371(10)
C23 H23 0.9500
C23 C24 1.385(12)
C24 H24 0.9500
C24 C25 1.370(13)
C25 H25 0.9500
C25 C26 1.418(10)
C26 H26 0.9500
C31 C32 1.393(8)
C31 C36 1.395(8)
C32 H32 0.9500
C32 C33 1.391(9)
C33 H33 0.9500
C33 C34 1.362(10)
C34 H34 0.9500
C34 C35 1.374(10)
C35 H35 0.9500
C35 C36 1.389(8)
C36 H36 0.9500
C41 C42 1.399(7)
C41 C46 1.391(7)
C42 H42 0.9500
C42 C43 1.377(8)
C43 H43 0.9500
C43 C44 1.379(10)
C44 H44 0.9500
C44 C45 1.387(10)
C45 H45 0.9500
C45 C46 1.378(8)
C46 H46 0.9500
C51 C52 1.387(7)
C51 C56 1.389(7)
C52 H52 0.9500
C52 C53 1.391(7)
C53 H53 0.9500
C53 C54 1.376(8)
C54 H54 0.9500
C54 C55 1.374(8)
C55 H55 0.9500
C55 C56 1.389(7)
C56 H56 0.9500
C61 C62 1.391(7)
C61 C66 1.392(7)
C62 H62 0.9500
C62 C63 1.387(7)
C63 H63 0.9500
C63 C64 1.374(9)
C64 H64 0.9500
C64 C65 1.367(9)
C65 H65 0.9500
C65 C66 1.400(7)
C66 H66 0.9500
C1S C2S 1.507(15)
C2S O3S 1.405(12)
O3S C4S 1.419(12)
C4S C5S 1.430(14)
C1A C2A 1.52(2)
C2A O3A 1.453(13)
O3A C4A 1.520(13)
C4A C5A 1.536(14)
